data_2010534
loop_
_publ_author_name
'Hubin, Timothy J.'
'Alcock, Nathaniel W.'
'Busch, Daryle H.'

_publ_section_title
;
 Copper(I) and copper(II) complexes of an ethylene cross-bridged cyclam
;
_journal_issue 1
_journal_name_full 'Acta Crystallographica Section C'
_journal_page_first 37
_journal_page_last 39
_journal_paper_doi 10.1107/S010827019901255X
_journal_volume 56
_journal_year 2000
_chemical_formula_iupac '[Cu (C2 H3 N) (C26 H38 N4)] 2P F6'
_chemical_formula_sum 'C28 H41 Cu F12 N5 P2'
_chemical_formula_weight 801.14
_chemical_name_systematic
;
[acetonitrile(4,11-dibenzyl-1,4,8,11-
tetraazabicyclo[6.6.2]hexadecane-\k^4^N)]copper(II)
bis(hexafluorophosphate)
;
_space_group_IT_number 2
_symmetry_cell_setting triclinic
_symmetry_space_group_name_Hall '-P 1'
_symmetry_space_group_name_H-M 'P -1'
_audit_creation_method SHELXL-97
_cell_angle_alpha 101.2360(10)
_cell_angle_beta 101.1050(10)
_cell_angle_gamma 109.1570(10)
_cell_formula_units_Z 2
_cell_length_a 9.9695(4)
_cell_length_b 10.5610(5)
_cell_length_c 17.7607(8)
_cell_measurement_reflns_used 7334
_cell_measurement_temperature 180(2)
_cell_measurement_theta_max 20
_cell_measurement_theta_min 3
_cell_volume 1664.83(13)
_computing_cell_refinement 'SAINT (Siemens, 1995)'
_computing_data_collection 'SMART (Siemens, 1994)'
_computing_data_reduction SAINT
_computing_molecular_graphics SHELXTL
_computing_publication_material SHELXTL
_computing_structure_refinement SHELXTL
_computing_structure_solution 'SHELXTL (Sheldrick, 1997b)'
_diffrn_ambient_temperature 180(2)
_diffrn_detector_area_resol_mean 8.192
_diffrn_measured_fraction_theta_full .874
_diffrn_measured_fraction_theta_max .874
_diffrn_measurement_device_type 'Siemens SMART'
_diffrn_measurement_method '\w scans'
_diffrn_radiation_monochromator graphite
_diffrn_radiation_source 'normal-focus sealed tube'
_diffrn_radiation_type MoK\a
_diffrn_radiation_wavelength .71073
_diffrn_reflns_av_R_equivalents .015
_diffrn_reflns_av_sigmaI/netI .022
_diffrn_reflns_limit_h_max 13
_diffrn_reflns_limit_h_min -12
_diffrn_reflns_limit_k_max 13
_diffrn_reflns_limit_k_min -14
_diffrn_reflns_limit_l_max 23
_diffrn_reflns_limit_l_min -20
_diffrn_reflns_number 10176
_diffrn_reflns_theta_full 28.53
_diffrn_reflns_theta_max 28.53
_diffrn_reflns_theta_min 1.22
_diffrn_standards_decay_% nil
_exptl_absorpt_coefficient_mu .849
_exptl_absorpt_correction_T_max .881
_exptl_absorpt_correction_T_min .774
_exptl_absorpt_correction_type multi-scan
_exptl_absorpt_process_details '(SADABS; Sheldrick, 1996)'
_exptl_crystal_colour 'dark green'
_exptl_crystal_density_diffrn 1.598
_exptl_crystal_density_method 'not measured'
_exptl_crystal_description block
_exptl_crystal_F_000 822
_exptl_crystal_size_max .4
_exptl_crystal_size_mid .2
_exptl_crystal_size_min .2
_refine_diff_density_max 1.087
_refine_diff_density_min -.882
_refine_ls_extinction_method none
_refine_ls_goodness_of_fit_ref 1.051
_refine_ls_hydrogen_treatment constr
_refine_ls_matrix_type full
_refine_ls_number_parameters 434
_refine_ls_number_reflns 7384
_refine_ls_number_restraints 0
_refine_ls_restrained_S_all 1.051
_refine_ls_R_factor_all .064
_refine_ls_R_factor_gt .055
_refine_ls_shift/su_max .006
_refine_ls_shift/su_mean .001
_refine_ls_structure_factor_coef Fsqd
_refine_ls_weighting_details 'calc w = 1/[\s^2^(Fo^2^)+(0.0648P)^2^+3.3905P] where P=(Fo^2^+2Fc^2^)/3'
_refine_ls_weighting_scheme calc
_refine_ls_wR_factor_ref .146
_reflns_number_gt 6457
_reflns_number_total 7384
_reflns_threshold_expression I>2\s(I)
_cod_data_source_file ha1270.cif
_cod_data_source_block II
_cod_depositor_comments
;
The following automatic conversions were performed:
'_symmetry_cell_setting' value 'Triclinic' changed to 'triclinic'
according to '/home/saulius/struct/CIF-dictionaries/cif_core.dic'
dictionary named 'cif_core.dic' version 2.4.1 from
2010-06-29.

'_geom_bond_publ_flag' value 'Y' changed to 'y' according to
'/home/saulius/struct/CIF-dictionaries/cif_core.dic' dictionary named
'cif_core.dic' version 2.4.1 from 2010-06-29 (5 times).

Automatic conversion script
Id: cif_fix_enum 1527 2010-12-29 10:47:43Z saulius 

The following automatic conversions were performed:

'_symmetry_cell_setting' value 'Triclinic' changed to 'triclinic'
according to /home/saulius/struct/CIF-dictionaries/cif_core.dic
dictionary named 'cif_core.dic' version 2.4.1 from
2010-06-29.

'_geom_bond_publ_flag' value 'Y' changed to 'y'
according to /home/saulius/struct/CIF-dictionaries/cif_core.dic
dictionary named 'cif_core.dic' version 2.4.1 from 2010-06-29 (5
times).

'_geom_angle_publ_flag' value 'Y' changed to 'y' according
to /home/saulius/struct/CIF-dictionaries/cif_core.dic dictionary
named 'cif_core.dic' version 2.4.1 from 2010-06-29 (10 times).

Automatic conversion script
Id: cif_fix_values 1715 2011-07-08 13:25:40Z adriana 
;
_cod_original_sg_symbol_H-M P-1
_cod_original_formula_sum 'C28 H41 Cu F12 N5  P2'
_cod_database_code 2010534
_cod_database_fobs_code 2010534

loop_
_symmetry_equiv_pos_as_xyz
'x, y, z'
'-x, -y, -z'

loop_
_atom_site_label
_atom_site_fract_x
_atom_site_fract_y
_atom_site_fract_z
_atom_site_U_iso_or_equiv
_atom_site_adp_type
_atom_site_calc_flag
_atom_site_refinement_flags
_atom_site_occupancy
_atom_site_disorder_assembly
_atom_site_disorder_group
_atom_site_type_symbol
Cu1 .72383(4) .64532(4) .74953(2) .02522(11) Uani d . 1 . . Cu
N1 .6664(3) .7778(2) .83199(14) .0254(5) Uani d . 1 . . N
N4 .9319(3) .7114(3) .83699(15) .0297(5) Uani d . 1 . . N
N8 .7695(3) .5127(3) .66624(15) .0307(5) Uani d . 1 . . N
N11 .6508(3) .4772(3) .79689(15) .0292(5) Uani d . 1 . . N
N31 .7844(3) .7929(3) .68970(15) .0337(6) Uani d . 1 . . N
C2 .7868(3) .8212(3) .90787(17) .0298(6) Uani d . 1 . . C
H2A .7629 .7494 .9370 .036 Uiso calc R 1 . . H
H2B .7932 .9100 .9423 .036 Uiso calc R 1 . . H
C3 .9367(3) .8403(3) .89103(19) .0328(6) Uani d . 1 . . C
H3A .9648 .9179 .8663 .039 Uiso calc R 1 . . H
H3B 1.0131 .8656 .9421 .039 Uiso calc R 1 . . H
C5 1.0591(3) .7446(4) .8024(2) .0372(7) Uani d . 1 . . C
H5A 1.1508 .7707 .8454 .045 Uiso calc R 1 . . H
H5B 1.0662 .8269 .7822 .045 Uiso calc R 1 . . H
C6 1.0512(4) .6258(4) .7343(2) .0414(8) Uani d . 1 . . C
H6A 1.0460 .5447 .7553 .050 Uiso calc R 1 . . H
H6B 1.1448 .6559 .7192 .050 Uiso calc R 1 . . H
C7 .9233(4) .5763(4) .6582(2) .0376(7) Uani d . 1 . . C
H7A .9291 .6571 .6366 .045 Uiso calc R 1 . . H
H7B .9384 .5068 .6181 .045 Uiso calc R 1 . . H
C9 .7521(4) .3819(3) .6913(2) .0363(7) Uani d . 1 . . C
H9A .8473 .3926 .7266 .044 Uiso calc R 1 . . H
H9B .7251 .3028 .6435 .044 Uiso calc R 1 . . H
C10 .6337(4) .3503(3) .73505(19) .0363(7) Uani d . 1 . . C
H10A .5351 .3145 .6961 .044 Uiso calc R 1 . . H
H10B .6396 .2767 .7610 .044 Uiso calc R 1 . . H
C12 .5035(4) .4523(3) .8130(2) .0344(7) Uani d . 1 . . C
H12A .4777 .3708 .8348 .041 Uiso calc R 1 . . H
H12B .4283 .4278 .7616 .041 Uiso calc R 1 . . H
C13 .4946(4) .5740(3) .8702(2) .0348(7) Uani d . 1 . . C
H13A .5697 .5981 .9216 .042 Uiso calc R 1 . . H
H13B .3964 .5433 .8804 .042 Uiso calc R 1 . . H
C14 .5177(3) .7054(3) .84260(19) .0310(6) Uani d . 1 . . C
H14A .4428 .6807 .7910 .037 Uiso calc R 1 . . H
H14B .4980 .7728 .8818 .037 Uiso calc R 1 . . H
C15 .9249(4) .5980(3) .87599(19) .0338(7) Uani d . 1 . . C
H15A .9829 .6404 .9327 .041 Uiso calc R 1 . . H
H15B .9723 .5395 .8502 .041 Uiso calc R 1 . . H
C16 .7673(4) .5035(3) .87228(18) .0332(6) Uani d . 1 . . C
H16A .7684 .4126 .8783 .040 Uiso calc R 1 . . H
H16B .7392 .5466 .9183 .040 Uiso calc R 1 . . H
C17 .6631(3) .9067(3) .80587(18) .0297(6) Uani d . 1 . . C
H17A .7649 .9633 .8067 .036 Uiso calc R 1 . . H
H17B .6017 .8750 .7498 .036 Uiso calc R 1 . . H
C18 .6056(3) 1.0007(3) .85457(18) .0307(6) Uani d . 1 . . C
C19 .6980(4) 1.1081(3) .9225(2) .0365(7) Uani d . 1 . . C
H19A .7990 1.1209 .9401 .044 Uiso calc R 1 . . H
C20 .6445(5) 1.1971(4) .9650(2) .0463(8) Uani d . 1 . . C
H20A .7085 1.2693 1.0115 .056 Uiso calc R 1 . . H
C21 .4983(5) 1.1801(4) .9392(2) .0480(9) Uani d . 1 . . C
H21A .4611 1.2397 .9683 .058 Uiso calc R 1 . . H
C22 .4066(4) 1.0765(4) .8712(3) .0487(9) Uani d . 1 . . C
H22A .3064 1.0660 .8531 .058 Uiso calc R 1 . . H
C23 .4590(4) .9872(4) .8287(2) .0413(8) Uani d . 1 . . C
H23A .3946 .9164 .7818 .050 Uiso calc R 1 . . H
C24 .6646(4) .4814(3) .58505(17) .0333(6) Uani d . 1 . . C
H24A .6931 .5655 .5657 .040 Uiso calc R 1 . . H
H24B .6763 .4060 .5473 .040 Uiso calc R 1 . . H
C25 .5041(4) .4379(3) .58379(18) .0332(6) Uani d . 1 . . C
C26 .4082(4) .2973(4) .5560(2) .0416(8) Uani d . 1 . . C
H26A .4442 .2279 .5370 .050 Uiso calc R 1 . . H
C27 .2610(5) .2586(4) .5560(2) .0495(9) Uani d . 1 . . C
H27A .1974 .1628 .5378 .059 Uiso calc R 1 . . H
C28 .2062(4) .3584(4) .5825(2) .0489(9) Uani d . 1 . . C
H28A .1056 .3312 .5829 .059 Uiso calc R 1 . . H
C29 .2987(4) .4981(4) .6083(2) .0402(7) Uani d . 1 . . C
H29A .2612 .5671 .6257 .048 Uiso calc R 1 . . H
C30 .4456(4) .5372(3) .60880(18) .0343(7) Uani d . 1 . . C
H30A .5079 .6334 .6265 .041 Uiso calc R 1 . . H
C32 .8336(5) .8881(4) .6642(2) .0450(8) Uani d . 1 . . C
C33 .8972(7) 1.0057(5) .6355(3) .0739(16) Uani d . 1 . . C
H33A .9590 .9848 .6020 .111 Uiso calc R 1 . . H
H33B .9578 1.0875 .6809 .111 Uiso calc R 1 . . H
H33C .8181 1.0252 .6038 .111 Uiso calc R 1 . . H
P1 .25685(13) .86859(11) .57564(6) .0501(3) Uani d . 1 . . P
P2 1.09189(9) .28008(9) .86784(5) .03456(19) Uani d . 1 . . P
F11 .1276(4) .9107(3) .53289(18) .0757(8) Uani d . 1 . . F
F12 .3798(4) .8247(3) .6198(3) .1284(19) Uani d . 1 . . F
F13 .1839(5) .8581(5) .6465(2) .1230(16) Uani d . 1 . . F
F14 .3239(6) .8803(7) .5041(3) .164(2) Uani d . 1 . . F
F15 .1558(5) .7101(3) .5317(3) .1265(18) Uani d . 1 . . F
F16 .3562(4) 1.0242(3) .6212(2) .0884(10) Uani d . 1 . . F
F21 1.1366(3) .3811(5) .8157(3) .1260(18) Uani d . 1 . . F
F22 1.0440(3) .1769(3) .92155(19) .0792(9) Uani d . 1 . . F
F23 1.2569(3) .3287(3) .92069(18) .0769(9) Uani d . 1 . . F
F24 .9256(3) .2306(3) .81601(16) .0666(7) Uani d . 1 . . F
F25 1.0655(5) .3923(4) .92798(19) .1120(15) Uani d . 1 . . F
F26 1.1094(6) .1584(5) .81033(19) .143(2) Uani d . 1 . . F

loop_
_atom_site_aniso_label
_atom_site_aniso_U_11
_atom_site_aniso_U_22
_atom_site_aniso_U_33
_atom_site_aniso_U_12
_atom_site_aniso_U_13
_atom_site_aniso_U_23
Cu1 .02845(19) .02773(19) .02295(18) .01262(14) .00828(13) .01013(13)
N1 .0266(12) .0274(11) .0231(11) .0104(9) .0061(9) .0096(9)
N4 .0273(12) .0354(13) .0297(12) .0134(10) .0076(10) .0144(10)
N8 .0383(14) .0356(13) .0268(12) .0208(11) .0125(10) .0121(10)
N11 .0344(13) .0272(12) .0267(12) .0108(10) .0088(10) .0103(10)
N31 .0383(14) .0406(15) .0269(13) .0184(12) .0123(11) .0102(11)
C2 .0329(15) .0301(14) .0257(14) .0123(12) .0062(11) .0074(11)
C3 .0280(14) .0345(15) .0309(15) .0088(12) .0024(12) .0091(12)
C5 .0262(15) .0499(19) .0401(18) .0156(14) .0093(13) .0200(15)
C6 .0362(17) .058(2) .0452(19) .0275(16) .0189(15) .0238(17)
C7 .0396(17) .0505(19) .0366(17) .0264(15) .0186(14) .0187(15)
C9 .052(2) .0336(16) .0328(16) .0244(15) .0141(14) .0126(13)
C10 .0507(19) .0280(15) .0326(16) .0159(14) .0116(14) .0120(12)
C12 .0352(16) .0314(15) .0356(16) .0073(13) .0123(13) .0138(13)
C13 .0348(16) .0338(16) .0385(17) .0101(13) .0174(13) .0140(13)
C14 .0289(14) .0334(15) .0326(15) .0119(12) .0116(12) .0099(12)
C15 .0366(16) .0391(16) .0305(15) .0182(14) .0070(12) .0155(13)
C16 .0404(17) .0356(16) .0276(15) .0170(13) .0079(12) .0147(12)
C17 .0335(15) .0314(15) .0291(14) .0150(12) .0103(12) .0125(12)
C18 .0318(15) .0308(14) .0331(15) .0141(12) .0080(12) .0140(12)
C19 .0341(16) .0358(16) .0389(17) .0152(13) .0044(13) .0106(13)
C20 .062(2) .0433(19) .0355(18) .0280(18) .0082(16) .0060(15)
C21 .062(2) .052(2) .050(2) .0378(19) .0265(19) .0194(17)
C22 .0392(19) .050(2) .066(3) .0264(17) .0140(17) .0183(19)
C23 .0352(17) .0372(17) .049(2) .0173(14) .0034(14) .0091(15)
C24 .0451(18) .0367(16) .0219(14) .0218(14) .0087(12) .0061(12)
C25 .0439(17) .0339(15) .0233(14) .0180(13) .0065(12) .0086(12)
C26 .052(2) .0339(16) .0356(17) .0185(15) .0042(15) .0072(14)
C27 .052(2) .0361(18) .048(2) .0073(16) .0037(17) .0102(16)
C28 .0412(19) .057(2) .046(2) .0144(17) .0091(16) .0188(18)
C29 .0449(19) .0478(19) .0339(17) .0249(16) .0112(14) .0112(14)
C30 .0422(17) .0349(16) .0256(14) .0172(14) .0060(12) .0068(12)
C32 .066(2) .0421(19) .0302(17) .0238(18) .0144(16) .0099(14)
C33 .120(4) .040(2) .049(2) .009(2) .035(3) .0118(19)
P1 .0671(7) .0408(5) .0444(5) .0240(5) .0115(5) .0136(4)
P2 .0318(4) .0406(4) .0357(4) .0172(3) .0076(3) .0160(4)
F11 .087(2) .0622(16) .0802(19) .0358(15) .0076(16) .0268(15)
F12 .107(3) .0627(19) .168(4) .0461(19) -.058(3) -.002(2)
F13 .109(3) .168(4) .075(2) .011(3) .032(2) .065(3)
F14 .124(4) .296(7) .080(3) .081(4) .059(3) .036(4)
F15 .117(3) .0535(17) .149(4) .0393(19) -.062(3) -.018(2)
F16 .087(2) .0399(14) .116(3) .0120(14) .0046(19) .0169(15)
F21 .0527(17) .195(4) .151(3) .019(2) .0186(19) .150(3)
F22 .0538(15) .089(2) .094(2) .0122(14) .0057(14) .0635(18)
F23 .0324(12) .104(2) .093(2) .0111(13) .0021(12) .0673(18)
F24 .0387(12) .0864(18) .0653(16) .0186(12) -.0064(11) .0298(14)
F25 .175(4) .109(3) .0598(18) .114(3) -.020(2) -.0127(17)
F26 .206(5) .212(5) .0520(18) .183(4) -.007(2) -.011(2)

loop_
_atom_type_symbol
_atom_type_description
_atom_type_scat_dispersion_real
_atom_type_scat_dispersion_imag
_atom_type_scat_source
C C .0033 .0016 'International Tables Vol C Tables 4.2.6.8 and 6.1.1.4'
H H .0000 .0000 'International Tables Vol C Tables 4.2.6.8 and 6.1.1.4'
N N .0061 .0033 'International Tables Vol C Tables 4.2.6.8 and 6.1.1.4'
F F .0171 .0103 'International Tables Vol C Tables 4.2.6.8 and 6.1.1.4'
P P .1023 .0942 'International Tables Vol C Tables 4.2.6.8 and 6.1.1.4'
Cu Cu .3201 1.2651 'International Tables Vol C Tables 4.2.6.8 and 6.1.1.4'
O O .0106 .0060 'International Tables Vol C Tables 4.2.6.8 and 6.1.1.4'

loop_
_geom_angle_atom_site_label_1
_geom_angle_atom_site_label_2
_geom_angle_atom_site_label_3
_geom_angle
_geom_angle_publ_flag
N31 Cu1 N8 88.19(10) y
N31 Cu1 N11 173.04(10) y
N8 Cu1 N11 86.28(10) y
N31 Cu1 N1 91.98(10) y
N8 Cu1 N1 177.33(10) y
N11 Cu1 N1 93.35(9) y
N31 Cu1 N4 97.76(10) y
N8 Cu1 N4 95.25(10) y
N11 Cu1 N4 86.96(10) y
N1 Cu1 N4 87.37(10) y
C2 N1 C14 111.7(2) ?
C2 N1 C17 109.7(2) ?
C14 N1 C17 107.1(2) ?
C2 N1 Cu1 104.17(17) ?
C14 N1 Cu1 112.26(18) ?
C17 N1 Cu1 111.96(17) ?
C15 N4 C3 113.3(2) ?
C15 N4 C5 111.2(2) ?
C3 N4 C5 110.1(2) ?
C15 N4 Cu1 107.17(19) ?
C3 N4 Cu1 102.02(17) ?
C5 N4 Cu1 112.85(19) ?
C9 N8 C7 109.6(2) ?
C9 N8 C24 111.0(3) ?
C7 N8 C24 106.5(2) ?
C9 N8 Cu1 108.14(18) ?
C7 N8 Cu1 112.3(2) ?
C24 N8 Cu1 109.31(18) ?
C10 N11 C12 107.0(2) ?
C10 N11 C16 111.3(2) ?
C12 N11 C16 110.6(2) ?
C10 N11 Cu1 106.24(18) ?
C12 N11 Cu1 114.11(19) ?
C16 N11 Cu1 107.55(18) ?
C32 N31 Cu1 171.3(3) ?
N1 C2 C3 111.2(2) ?
N4 C3 C2 111.7(2) ?
N4 C5 C6 114.8(3) ?
C5 C6 C7 117.4(3) ?
N8 C7 C6 116.8(3) ?
N8 C9 C10 111.2(3) ?
N11 C10 C9 111.6(3) ?
N11 C12 C13 115.2(3) ?
C12 C13 C14 115.8(3) ?
N1 C14 C13 116.9(3) ?
N4 C15 C16 114.4(2) ?
N11 C16 C15 115.1(2) ?
C18 C17 N1 117.0(2) ?
C19 C18 C23 118.2(3) ?
C19 C18 C17 121.7(3) ?
C23 C18 C17 119.9(3) ?
C18 C19 C20 121.0(3) ?
C21 C20 C19 119.8(4) ?
C22 C21 C20 119.9(3) ?
C21 C22 C23 120.7(3) ?
C22 C23 C18 120.5(3) ?
C25 C24 N8 114.5(2) ?
C30 C25 C26 117.9(3) ?
C30 C25 C24 121.0(3) ?
C26 C25 C24 121.1(3) ?
C27 C26 C25 120.5(3) ?
C28 C27 C26 120.5(3) ?
C27 C28 C29 119.7(4) ?
C30 C29 C28 120.1(3) ?
C29 C30 C25 121.3(3) ?
N31 C32 C33 178.2(5) ?
F14 P1 F16 90.9(3) ?
F14 P1 F12 92.7(3) ?
F16 P1 F12 88.65(18) ?
F14 P1 F13 177.8(3) ?
F16 P1 F13 89.3(2) ?
F12 P1 F13 89.4(3) ?
F14 P1 F15 90.5(3) ?
F16 P1 F15 178.4(3) ?
F12 P1 F15 90.66(18) ?
F13 P1 F15 89.3(3) ?
F14 P1 F11 89.5(3) ?
F16 P1 F11 92.07(17) ?
F12 P1 F11 177.7(3) ?
F13 P1 F11 88.4(2) ?
F15 P1 F11 88.57(17) ?
F21 P2 F26 92.8(3) ?
F21 P2 F25 91.7(3) ?
F26 P2 F25 175.1(3) ?
F21 P2 F23 92.98(15) ?
F26 P2 F23 90.9(2) ?
F25 P2 F23 90.7(2) ?
F21 P2 F24 87.86(16) ?
F26 P2 F24 89.5(2) ?
F25 P2 F24 88.87(19) ?
F23 P2 F24 179.09(16) ?
F21 P2 F22 179.2(2) ?
F26 P2 F22 87.7(3) ?
F25 P2 F22 87.8(2) ?
F23 P2 F22 87.57(14) ?
F24 P2 F22 91.60(15) ?

loop_
_geom_bond_atom_site_label_1
_geom_bond_atom_site_label_2
_geom_bond_site_symmetry_2
_geom_bond_distance
_geom_bond_publ_flag
Cu1 N31 . 2.049(3) y
Cu1 N8 . 2.056(3) y
Cu1 N11 . 2.088(2) y
Cu1 N1 . 2.116(2) y
Cu1 N4 . 2.142(3) y
N1 C2 . 1.497(4) ?
N1 C14 . 1.496(4) ?
N1 C17 . 1.530(4) ?
N4 C15 . 1.485(4) ?
N4 C3 . 1.486(4) ?
N4 C5 . 1.485(4) ?
N8 C9 . 1.499(4) ?
N8 C7 . 1.507(4) ?
N8 C24 . 1.513(4) ?
N11 C10 . 1.495(4) ?
N11 C12 . 1.498(4) ?
N11 C16 . 1.504(4) ?
N31 C32 . 1.182(5) ?
C2 C3 . 1.536(4) ?
C5 C6 . 1.532(5) ?
C6 C7 . 1.533(5) ?
C9 C10 . 1.518(5) ?
C12 C13 . 1.514(4) ?
C13 C14 . 1.523(4) ?
C15 C16 . 1.541(5) ?
C17 C18 . 1.514(4) ?
C18 C19 . 1.394(5) ?
C18 C23 . 1.395(5) ?
C19 C20 . 1.395(5) ?
C20 C21 . 1.380(6) ?
C21 C22 . 1.377(6) ?
C22 C23 . 1.389(5) ?
C24 C25 . 1.507(5) ?
C25 C30 . 1.399(4) ?
C25 C26 . 1.402(5) ?
C26 C27 . 1.388(6) ?
C27 C28 . 1.383(6) ?
C28 C29 . 1.385(5) ?
C29 C30 . 1.383(5) ?
C32 C33 . 1.435(6) ?
P1 F14 . 1.552(4) ?
P1 F16 . 1.562(3) ?
P1 F12 . 1.574(3) ?
P1 F13 . 1.575(4) ?
P1 F15 . 1.584(3) ?
P1 F11 . 1.602(3) ?
P2 F21 . 1.557(3) ?
P2 F26 . 1.559(3) ?
P2 F25 . 1.560(3) ?
P2 F23 . 1.586(2) ?
P2 F24 . 1.589(2) ?
P2 F22 . 1.602(3) ?
